data_8102467
loop_
_publ_author_name
'Xiao-Song Wang'
'Xia Gao'
'Xiao-Lei Hou'
'Xiao-Qiang Wang'

_publ_section_title
;
 Crystal structure of
 bis(4,4,5,5-tetramethyl-2-(thiophenal-2-yl)-imidazoline-1-oxyl-3-oxide)-
 bis(hexafluoroacetylacetonato)nickel(II),
 Ni(C11H15N2O2S)2[C3HO2(CF3)2]2
;
_journal_issue 3
_journal_name_full 'Zeitschrift f\"ur Kristallographie - New Crystal Structures'
_journal_page_first 440
_journal_volume 224
_journal_year 2009
_chemical_formula_sum 'C32 H32 F12 N4 Ni O8 S2'
_chemical_formula_weight 951.45
_space_group_IT_number 14
_symmetry_cell_setting monoclinic
_symmetry_space_group_name_Hall '-P 2ybc'
_symmetry_space_group_name_H-M 'P 1 21/c 1'
_atom_sites_solution_hydrogens geom
_atom_sites_solution_primary direct
_atom_sites_solution_secondary difmap
_audit_creation_method SHELXL-97
_cell_angle_alpha 90.00
_cell_angle_beta 101.8950(10)
_cell_angle_gamma 90.00
_cell_formula_units_Z 4
_cell_length_a 12.1886(9)
_cell_length_b 15.1369(11)
_cell_length_c 22.3673(16)
_cell_measurement_reflns_used 7109
_cell_measurement_temperature 291(2)
_cell_measurement_theta_max 25.79
_cell_measurement_theta_min 2.50
_cell_volume 4038.1(5)
_computing_cell_refinement 'Bruker SMART'
_computing_data_collection 'Bruker SMART'
_computing_data_reduction 'Bruker SAINT'
_computing_molecular_graphics 'Bruker SHELXTL'
_computing_publication_material 'Bruker SHELXTL'
_computing_structure_refinement 'SHELXL-97 (Sheldrick, 1997)'
_computing_structure_solution 'SHELXS-97 (Sheldrick, 1990)'
_diffrn_ambient_temperature 291(2)
_diffrn_measured_fraction_theta_full 0.993
_diffrn_measured_fraction_theta_max 0.993
_diffrn_measurement_device_type 'CCD area detector'
_diffrn_measurement_method 'phi and omega scans'
_diffrn_radiation_monochromator graphite
_diffrn_radiation_source 'fine-focus sealed tube'
_diffrn_radiation_type MoK\a
_diffrn_radiation_wavelength 0.71073
_diffrn_reflns_av_R_equivalents 0.0226
_diffrn_reflns_av_sigmaI/netI 0.0263
_diffrn_reflns_limit_h_max 13
_diffrn_reflns_limit_h_min -14
_diffrn_reflns_limit_k_max 17
_diffrn_reflns_limit_k_min -18
_diffrn_reflns_limit_l_max 21
_diffrn_reflns_limit_l_min -27
_diffrn_reflns_number 21447
_diffrn_reflns_theta_full 25.50
_diffrn_reflns_theta_max 25.50
_diffrn_reflns_theta_min 2.50
_exptl_absorpt_coefficient_mu 0.691
_exptl_absorpt_correction_T_max 0.8385
_exptl_absorpt_correction_T_min 0.7656
_exptl_absorpt_correction_type multi-scan
_exptl_absorpt_process_details sadabs
_exptl_crystal_colour darkgreen
_exptl_crystal_density_diffrn 1.565
_exptl_crystal_density_meas ?
_exptl_crystal_density_method 'not measured'
_exptl_crystal_description block
_exptl_crystal_F_000 1936
_exptl_crystal_size_max 0.45
_exptl_crystal_size_mid 0.34
_exptl_crystal_size_min 0.29
_refine_diff_density_max 1.738
_refine_diff_density_min -0.934
_refine_diff_density_rms 0.105
_refine_ls_extinction_method none
_refine_ls_goodness_of_fit_ref 1.055
_refine_ls_hydrogen_treatment mixed
_refine_ls_matrix_type full
_refine_ls_number_parameters 580
_refine_ls_number_reflns 7472
_refine_ls_number_restraints 264
_refine_ls_restrained_S_all 1.115
_refine_ls_R_factor_all 0.0930
_refine_ls_R_factor_gt 0.0732
_refine_ls_shift/su_max 0.004
_refine_ls_shift/su_mean 0.000
_refine_ls_structure_factor_coef Fsqd
_refine_ls_weighting_details 'calc w=1/[\s^2^(Fo^2^)+(0.1382P)^2^+8.1296P] where P=(Fo^2^+2Fc^2^)/3'
_refine_ls_weighting_scheme calc
_refine_ls_wR_factor_gt 0.2142
_refine_ls_wR_factor_ref 0.2393
_reflns_number_gt 5698
_reflns_number_total 7472
_reflns_threshold_expression >2sigma(I)
_cod_data_source_file 1267-2649.cff
_cod_data_source_block a
_cod_depositor_comments
;
The following automatic conversions were performed:
'_symmetry_cell_setting' value 'Monoclinic' changed to 'monoclinic'
according to '/home/saulius/struct/CIF-dictionaries/cif_core.dic'
dictionary named 'cif_core.dic' version 2.4.1 from 2010-06-29.

Automatic conversion script
Id: cif_fix_enum 1555 2011-01-17 13:19:09Z saulius 

The following automatic conversions were performed:

'_exptl_crystal_density_meas' value 'none' was changed to '?' - the
value is perceived as not measured.

Automatic conversion script
Id: cif_fix_values 3008 2015-01-20 13:52:24Z robertas 
;
_cod_original_sg_symbol_H-M P2(1)/c
_cod_database_code 8102467

loop_
_symmetry_equiv_pos_as_xyz
'x, y, z'
'-x, y+1/2, -z+1/2'
'-x, -y, -z'
'x, -y-1/2, z-1/2'

loop_
_atom_site_label
_atom_site_type_symbol
_atom_site_fract_x
_atom_site_fract_y
_atom_site_fract_z
_atom_site_U_iso_or_equiv
_atom_site_adp_type
_atom_site_occupancy
_atom_site_symmetry_multiplicity
_atom_site_calc_flag
_atom_site_refinement_flags
_atom_site_disorder_assembly
_atom_site_disorder_group
F1 F 0.2510(6) -0.1931(4) 0.9041(4) 0.102(2) Uani 0.670(6) 1 d PDU A 1
F2 F 0.1003(6) -0.1437(6) 0.8481(3) 0.106(3) Uani 0.670(6) 1 d PDU A 1
F3 F 0.1607(8) -0.0942(6) 0.9363(4) 0.127(3) Uani 0.670(6) 1 d PDU A 1
F4 F 0.5945(14) -0.0308(6) 0.9447(6) 0.076(2) Uani 0.61(3) 1 d PDU A 1
F5 F 0.5565(11) 0.1071(7) 0.9532(6) 0.064(2) Uani 0.61(3) 1 d PDU A 1
F6 F 0.6279(10) 0.0629(11) 0.8780(5) 0.079(2) Uani 0.61(3) 1 d PDU A 1
F7 F -0.0885(8) 0.1346(9) 0.6643(4) 0.103(3) Uani 0.688(19) 1 d PDU B 1
F8 F -0.0341(7) 0.0562(5) 0.5960(6) 0.100(3) Uani 0.688(19) 1 d PDU B 1
F9 F -0.0442(6) 0.1969(5) 0.5870(3) 0.0734(17) Uani 0.688(19) 1 d PDU B 1
F10 F 0.4340(6) 0.2709(5) 0.6395(4) 0.095(2) Uani 0.746(12) 1 d PDU B 1
F11 F 0.2850(5) 0.3476(4) 0.6181(3) 0.0808(16) Uani 0.746(12) 1 d PDU B 1
F12 F 0.3883(9) 0.3490(5) 0.7086(3) 0.108(2) Uani 0.746(12) 1 d PDU B 1
F1' F 0.2101(12) -0.1934(7) 0.8526(6) 0.102(2) Uani 0.330(6) 1 d PDU A 2
F2' F 0.0861(7) -0.1124(11) 0.8769(7) 0.106(3) Uani 0.330(6) 1 d PDU A 2
F3' F 0.2308(12) -0.1468(12) 0.9423(4) 0.127(3) Uani 0.330(6) 1 d PDU A 2
F4' F 0.582(2) -0.0186(11) 0.9570(8) 0.076(2) Uani 0.39(3) 1 d PDU A 2
F5' F 0.5727(18) 0.1212(7) 0.9381(9) 0.064(2) Uani 0.39(3) 1 d PDU A 2
F6' F 0.6227(17) 0.0309(15) 0.8737(8) 0.079(2) Uani 0.39(3) 1 d PDU A 2
F7' F -0.0723(17) 0.1720(14) 0.6655(8) 0.103(3) Uani 0.312(19) 1 d PDU B 2
F8' F -0.0461(18) 0.1708(12) 0.5742(5) 0.100(3) Uani 0.312(19) 1 d PDU B 2
F9' F -0.0502(13) 0.0489(5) 0.6234(9) 0.0734(17) Uani 0.312(19) 1 d PDU B 2
F10' F 0.3140(17) 0.3297(15) 0.6049(4) 0.095(2) Uani 0.254(12) 1 d PDU B 2
F11' F 0.3222(18) 0.3647(8) 0.6974(7) 0.0808(16) Uani 0.254(12) 1 d PDU B 2
F12' F 0.4558(8) 0.2926(12) 0.6728(10) 0.108(2) Uani 0.254(12) 1 d PDU B 2
Ni1 Ni 0.27005(5) 0.08209(4) 0.76829(3) 0.0363(2) Uani 1 1 d . . .
S1 S -0.0170(2) 0.09279(16) 0.94224(14) 0.1068(9) Uani 1 1 d . . .
S2 S 0.53215(19) 0.04944(16) 0.58196(12) 0.0926(7) Uani 1 1 d . . .
O1 O 0.1813(3) 0.1865(2) 0.79864(15) 0.0442(8) Uani 1 1 d . . .
O2 O 0.1120(5) 0.2400(4) 0.9895(2) 0.101(2) Uani 1 1 d . . .
O3 O 0.3518(3) -0.0243(2) 0.73597(15) 0.0450(8) Uani 1 1 d . . .
O4 O 0.3814(4) -0.0839(3) 0.53778(18) 0.0695(12) Uani 1 1 d . . .
O5 O 0.2038(3) -0.0072(2) 0.81799(16) 0.0459(8) Uani 1 1 d . . .
O6 O 0.4081(3) 0.0877(2) 0.83494(15) 0.0437(8) Uani 1 1 d . . .
O7 O 0.1339(3) 0.0774(2) 0.70004(16) 0.0459(8) Uani 1 1 d . . .
O8 O 0.3373(3) 0.1747(2) 0.72139(15) 0.0450(8) Uani 1 1 d . . .
N1 N 0.1911(3) 0.2175(3) 0.85290(18) 0.0402(9) Uani 1 1 d . . .
N2 N 0.1569(5) 0.2442(3) 0.9433(2) 0.0622(13) Uani 1 1 d . . .
N3 N 0.3309(3) -0.0572(3) 0.68135(18) 0.0398(9) Uani 1 1 d . . .
N4 N 0.3460(4) -0.0864(3) 0.5881(2) 0.0475(10) Uani 1 1 d . . .
C1 C -0.1055(7) 0.0294(6) 0.8977(6) 0.106(3) Uani 1 1 d . . .
H1 H -0.1550 -0.0072 0.9126 0.127 Uiso 1 1 calc R . .
C2 C -0.1030(8) 0.0329(6) 0.8392(6) 0.107(3) Uani 1 1 d . . .
H2 H -0.1504 -0.0024 0.8110 0.128 Uiso 1 1 calc R . .
C3 C -0.0214(4) 0.0955(3) 0.8186(3) 0.0534(15) Uani 1 1 d . . .
H3 H -0.0096 0.1085 0.7798 0.064 Uiso 1 1 calc R . .
C4 C 0.0363(5) 0.1311(4) 0.8819(3) 0.0585(15) Uani 1 1 d . . .
C5 C 0.1265(4) 0.1946(3) 0.8919(2) 0.0481(12) Uani 1 1 d . . .
C6 C 0.2555(4) 0.3011(3) 0.8732(2) 0.0450(11) Uani 1 1 d . . .
C7 C 0.2581(5) 0.2994(4) 0.9421(3) 0.0570(14) Uani 1 1 d . . .
C8 C 0.3703(5) 0.2982(4) 0.8561(3) 0.0596(15) Uani 1 1 d . . .
H8A H 0.4098 0.2463 0.8734 0.089 Uiso 1 1 calc R . .
H8B H 0.4123 0.3498 0.8718 0.089 Uiso 1 1 calc R . .
H8C H 0.3610 0.2967 0.8125 0.089 Uiso 1 1 calc R . .
C9 C 0.1863(6) 0.3758(4) 0.8384(3) 0.0697(17) Uani 1 1 d . . .
H9A H 0.1798 0.3671 0.7953 0.104 Uiso 1 1 calc R . .
H9B H 0.2226 0.4313 0.8502 0.104 Uiso 1 1 calc R . .
H9C H 0.1129 0.3761 0.8478 0.104 Uiso 1 1 calc R . .
C10 C 0.3587(7) 0.2475(6) 0.9792(3) 0.090(2) Uani 1 1 d . . .
H10A H 0.3509 0.2427 1.0209 0.135 Uiso 1 1 calc R . .
H10B H 0.4270 0.2782 0.9776 0.135 Uiso 1 1 calc R . .
H10C H 0.3607 0.1895 0.9621 0.135 Uiso 1 1 calc R . .
C11 C 0.2452(7) 0.3886(5) 0.9709(4) 0.089(2) Uani 1 1 d . . .
H11A H 0.1820 0.4191 0.9470 0.134 Uiso 1 1 calc R . .
H11B H 0.3119 0.4229 0.9721 0.134 Uiso 1 1 calc R . .
H11C H 0.2336 0.3802 1.0116 0.134 Uiso 1 1 calc R . .
C12 C 0.6325(6) 0.1074(5) 0.6208(4) 0.0715(19) Uani 1 1 d . . .
H12 H 0.6821 0.1385 0.6021 0.086 Uiso 1 1 calc R . .
C13 C 0.6412(6) 0.1087(5) 0.6813(4) 0.079(2) Uani 1 1 d . . .
H13 H 0.6991 0.1395 0.7062 0.095 Uiso 1 1 calc R . .
C14 C 0.5540(3) 0.0585(2) 0.70901(17) 0.0199(7) Uani 1 1 d . . .
H14 H 0.5452 0.0513 0.7491 0.024 Uiso 1 1 calc R . .
C15 C 0.4814(4) 0.0216(3) 0.6433(2) 0.0435(11) Uani 1 1 d . . .
C16 C 0.3877(4) -0.0368(3) 0.6383(2) 0.0393(10) Uani 1 1 d . . .
C17 C 0.2452(5) -0.1371(4) 0.5943(3) 0.0516(13) Uani 1 1 d . . .
C18 C 0.2614(5) -0.1397(3) 0.6649(3) 0.0487(12) Uani 1 1 d . . .
C19 C 0.1452(6) -0.0818(5) 0.5626(3) 0.077(2) Uani 1 1 d . . .
H19A H 0.1454 -0.0263 0.5833 0.115 Uiso 1 1 calc R . .
H19B H 0.0769 -0.1129 0.5636 0.115 Uiso 1 1 calc R . .
H19C H 0.1504 -0.0716 0.5209 0.115 Uiso 1 1 calc R . .
C20 C 0.2460(8) -0.2261(5) 0.5634(4) 0.085(2) Uani 1 1 d . . .
H20A H 0.2486 -0.2176 0.5212 0.127 Uiso 1 1 calc R . .
H20B H 0.1793 -0.2581 0.5663 0.127 Uiso 1 1 calc R . .
H20C H 0.3107 -0.2590 0.5832 0.127 Uiso 1 1 calc R . .
C21 C 0.1526(5) -0.1355(4) 0.6885(3) 0.0664(17) Uani 1 1 d . . .
H21A H 0.1695 -0.1368 0.7324 0.100 Uiso 1 1 calc R . .
H21B H 0.1064 -0.1853 0.6733 0.100 Uiso 1 1 calc R . .
H21C H 0.1135 -0.0819 0.6747 0.100 Uiso 1 1 calc R . .
C22 C 0.3356(6) -0.2156(4) 0.6941(3) 0.0708(18) Uani 1 1 d . . .
H22A H 0.4032 -0.2166 0.6784 0.106 Uiso 1 1 calc R . .
H22B H 0.2964 -0.2705 0.6847 0.106 Uiso 1 1 calc R . .
H22C H 0.3541 -0.2076 0.7376 0.106 Uiso 1 1 calc R . .
C23 C 0.1941(5) -0.1222(4) 0.8856(3) 0.0747(19) Uani 1 1 d D . .
C24 C 0.2588(5) -0.0487(3) 0.8620(2) 0.0481(12) Uani 1 1 d . A .
C25 C 0.3693(5) -0.0370(4) 0.8910(3) 0.0562(14) Uani 1 1 d . . .
H25 H 0.4010 -0.0756 0.9221 0.067 Uiso 1 1 calc R A .
C26 C 0.4339(4) 0.0302(3) 0.8754(2) 0.0425(11) Uani 1 1 d . A .
C27 C 0.5548(5) 0.0415(3) 0.9127(2) 0.0573(14) Uani 1 1 d D . .
C28 C -0.0154(6) 0.1316(3) 0.6276(2) 0.0692(18) Uani 1 1 d D . .
C29 C 0.1070(4) 0.1376(3) 0.6615(2) 0.0465(12) Uani 1 1 d . B .
C30 C 0.1716(5) 0.2065(4) 0.6478(2) 0.0564(14) Uani 1 1 d . . .
H30 H 0.1407 0.2455 0.6168 0.068 Uiso 1 1 calc R B .
C31 C 0.2820(5) 0.2194(3) 0.6791(2) 0.0466(12) Uani 1 1 d . B .
C32 C 0.3454(5) 0.2986(4) 0.6615(2) 0.0658(17) Uani 1 1 d D . .

loop_
_atom_site_aniso_label
_atom_site_aniso_U_11
_atom_site_aniso_U_22
_atom_site_aniso_U_33
_atom_site_aniso_U_23
_atom_site_aniso_U_13
_atom_site_aniso_U_12
F1 0.105(4) 0.059(3) 0.151(5) 0.046(4) 0.044(4) 0.003(3)
F2 0.093(4) 0.102(5) 0.119(6) 0.030(4) 0.016(4) -0.042(3)
F3 0.138(6) 0.134(6) 0.132(5) 0.029(4) 0.081(5) -0.020(4)
F4 0.075(4) 0.073(3) 0.071(4) 0.009(3) -0.008(3) 0.026(3)
F5 0.063(4) 0.064(3) 0.060(5) 0.000(3) 0.001(3) -0.013(3)
F6 0.050(2) 0.094(6) 0.095(3) 0.004(4) 0.015(2) 0.000(4)
F7 0.057(3) 0.131(6) 0.118(4) 0.015(4) 0.013(3) -0.003(4)
F8 0.096(4) 0.079(3) 0.099(5) -0.021(3) -0.040(4) -0.002(3)
F9 0.069(3) 0.063(3) 0.074(3) 0.001(3) -0.020(3) 0.010(3)
F10 0.090(4) 0.106(4) 0.100(5) 0.027(3) 0.043(3) -0.014(3)
F11 0.093(4) 0.065(3) 0.088(3) 0.034(3) 0.025(3) 0.001(3)
F12 0.147(6) 0.091(4) 0.081(4) -0.001(3) 0.011(3) -0.061(4)
F1' 0.105(4) 0.059(3) 0.151(5) 0.046(4) 0.044(4) 0.003(3)
F2' 0.093(4) 0.102(5) 0.119(6) 0.030(4) 0.016(4) -0.042(3)
F3' 0.138(6) 0.134(6) 0.132(5) 0.029(4) 0.081(5) -0.020(4)
F4' 0.075(4) 0.073(3) 0.071(4) 0.009(3) -0.008(3) 0.026(3)
F5' 0.063(4) 0.064(3) 0.060(5) 0.000(3) 0.001(3) -0.013(3)
F6' 0.050(2) 0.094(6) 0.095(3) 0.004(4) 0.015(2) 0.000(4)
F7' 0.057(3) 0.131(6) 0.118(4) 0.015(4) 0.013(3) -0.003(4)
F8' 0.096(4) 0.079(3) 0.099(5) -0.021(3) -0.040(4) -0.002(3)
F9' 0.069(3) 0.063(3) 0.074(3) 0.001(3) -0.020(3) 0.010(3)
F10' 0.090(4) 0.106(4) 0.100(5) 0.027(3) 0.043(3) -0.014(3)
F11' 0.093(4) 0.065(3) 0.088(3) 0.034(3) 0.025(3) 0.001(3)
F12' 0.147(6) 0.091(4) 0.081(4) -0.001(3) 0.011(3) -0.061(4)
Ni1 0.0386(4) 0.0380(4) 0.0319(4) 0.0013(2) 0.0064(2) -0.0047(2)
S1 0.0937(16) 0.0910(15) 0.154(2) 0.0214(15) 0.0688(16) -0.0062(12)
S2 0.0864(14) 0.0875(14) 0.1110(17) 0.0190(12) 0.0363(12) -0.0012(11)
O1 0.0463(19) 0.0433(18) 0.0421(19) -0.0062(15) 0.0067(15) 0.0003(15)
O2 0.122(5) 0.126(5) 0.076(3) -0.028(3) 0.068(3) -0.029(4)
O3 0.0470(19) 0.049(2) 0.0379(18) -0.0059(15) 0.0062(15) 0.0041(15)
O4 0.092(3) 0.079(3) 0.043(2) -0.0136(19) 0.025(2) -0.013(2)
O5 0.0461(19) 0.0450(19) 0.049(2) 0.0062(16) 0.0154(16) -0.0041(15)
O6 0.0463(19) 0.0424(19) 0.0398(18) 0.0016(14) 0.0027(15) -0.0051(15)
O7 0.047(2) 0.0416(19) 0.0443(19) -0.0007(15) -0.0009(15) -0.0048(15)
O8 0.0470(19) 0.0475(19) 0.0412(18) 0.0084(15) 0.0108(15) -0.0022(15)
N1 0.042(2) 0.039(2) 0.041(2) -0.0023(17) 0.0132(17) -0.0016(17)
N2 0.074(3) 0.062(3) 0.059(3) -0.011(2) 0.033(3) -0.009(3)
N3 0.042(2) 0.039(2) 0.039(2) -0.0041(17) 0.0087(17) -0.0006(17)
N4 0.058(3) 0.046(2) 0.039(2) -0.0056(18) 0.011(2) -0.0020(19)
C1 0.062(5) 0.086(6) 0.184(11) 0.012(6) 0.058(6) -0.018(4)
C2 0.077(5) 0.075(5) 0.172(10) -0.015(6) 0.034(6) -0.027(4)
C3 0.029(2) 0.039(3) 0.099(5) -0.016(3) 0.029(3) -0.016(2)
C4 0.051(3) 0.047(3) 0.086(4) 0.000(3) 0.033(3) 0.000(2)
C5 0.050(3) 0.045(3) 0.054(3) -0.003(2) 0.021(2) -0.002(2)
C6 0.049(3) 0.038(3) 0.049(3) -0.007(2) 0.013(2) -0.007(2)
C7 0.062(3) 0.061(3) 0.050(3) -0.013(3) 0.018(3) -0.010(3)
C8 0.057(3) 0.059(3) 0.067(4) -0.016(3) 0.023(3) -0.020(3)
C9 0.078(4) 0.047(3) 0.082(4) 0.001(3) 0.011(3) -0.003(3)
C10 0.088(5) 0.128(7) 0.050(4) 0.002(4) 0.003(4) -0.004(5)
C11 0.102(6) 0.083(5) 0.089(5) -0.043(4) 0.034(5) -0.018(4)
C12 0.069(4) 0.065(4) 0.093(5) -0.004(4) 0.046(4) -0.017(3)
C13 0.063(4) 0.065(4) 0.113(6) -0.023(4) 0.023(4) -0.018(3)
C14 0.0119(16) 0.0230(17) 0.0294(19) -0.0111(14) 0.0148(14) -0.0085(13)
C15 0.045(3) 0.037(2) 0.049(3) -0.006(2) 0.011(2) 0.001(2)
C16 0.045(3) 0.034(2) 0.039(2) -0.0035(19) 0.008(2) 0.003(2)
C17 0.053(3) 0.048(3) 0.052(3) -0.014(2) 0.008(2) -0.007(2)
C18 0.052(3) 0.038(3) 0.056(3) -0.007(2) 0.013(2) -0.008(2)
C19 0.062(4) 0.093(5) 0.066(4) -0.003(4) -0.008(3) -0.003(4)
C20 0.115(6) 0.056(4) 0.087(5) -0.032(4) 0.030(5) -0.025(4)
C21 0.058(4) 0.062(4) 0.085(4) -0.016(3) 0.029(3) -0.022(3)
C22 0.084(5) 0.051(3) 0.076(4) 0.013(3) 0.013(4) 0.000(3)
C23 0.086(5) 0.063(4) 0.079(5) 0.029(4) 0.026(4) -0.007(4)
C24 0.058(3) 0.040(3) 0.049(3) 0.006(2) 0.019(3) -0.003(2)
C25 0.064(4) 0.051(3) 0.051(3) 0.016(3) 0.005(3) 0.000(3)
C26 0.051(3) 0.043(3) 0.032(2) -0.002(2) 0.005(2) 0.003(2)
C27 0.049(3) 0.061(4) 0.060(3) 0.004(3) 0.005(3) 0.010(3)
C28 0.068(4) 0.058(4) 0.069(4) -0.001(3) -0.016(3) 0.010(3)
C29 0.050(3) 0.045(3) 0.041(3) -0.004(2) 0.000(2) 0.003(2)
C30 0.071(4) 0.051(3) 0.041(3) 0.010(2) -0.002(3) 0.004(3)
C31 0.060(3) 0.045(3) 0.038(3) 0.000(2) 0.017(2) -0.003(2)
C32 0.091(5) 0.058(4) 0.048(3) 0.011(3) 0.014(3) -0.012(3)

loop_
_atom_type_symbol
_atom_type_description
_atom_type_scat_dispersion_real
_atom_type_scat_dispersion_imag
_atom_type_scat_source
C C 0.0033 0.0016 'International Tables Vol C Tables 4.2.6.8 and 6.1.1.4'
H H 0.0000 0.0000 'International Tables Vol C Tables 4.2.6.8 and 6.1.1.4'
N N 0.0061 0.0033 'International Tables Vol C Tables 4.2.6.8 and 6.1.1.4'
O O 0.0106 0.0060 'International Tables Vol C Tables 4.2.6.8 and 6.1.1.4'
F F 0.0171 0.0103 'International Tables Vol C Tables 4.2.6.8 and 6.1.1.4'
S S 0.1246 0.1234 'International Tables Vol C Tables 4.2.6.8 and 6.1.1.4'
Ni Ni 0.3393 1.1124 'International Tables Vol C Tables 4.2.6.8 and 6.1.1.4'

loop_
_geom_angle_atom_site_label_1
_geom_angle_atom_site_label_2
_geom_angle_atom_site_label_3
_geom_angle
_geom_angle_site_symmetry_1
_geom_angle_site_symmetry_3
_geom_angle_publ_flag
O6 Ni1 O7 178.61(14) . . ?
O6 Ni1 O5 89.36(14) . . ?
O7 Ni1 O5 91.91(15) . . ?
O6 Ni1 O8 89.33(14) . . ?
O7 Ni1 O8 89.43(14) . . ?
O5 Ni1 O8 177.75(14) . . ?
O6 Ni1 O3 84.47(13) . . ?
O7 Ni1 O3 95.02(14) . . ?
O5 Ni1 O3 87.04(14) . . ?
O8 Ni1 O3 94.65(14) . . ?
O6 Ni1 O1 97.85(14) . . ?
O7 Ni1 O1 82.69(14) . . ?
O5 Ni1 O1 91.97(14) . . ?
O8 Ni1 O1 86.40(14) . . ?
O3 Ni1 O1 177.48(13) . . ?
C1 S1 C4 91.6(5) . . ?
C12 S2 C15 93.6(3) . . ?
N1 O1 Ni1 128.7(3) . . ?
N3 O3 Ni1 127.2(3) . . ?
C24 O5 Ni1 124.3(3) . . ?
C26 O6 Ni1 123.8(3) . . ?
C29 O7 Ni1 123.7(3) . . ?
C31 O8 Ni1 123.9(3) . . ?
O1 N1 C5 124.7(4) . . ?
O1 N1 C6 122.2(4) . . ?
C5 N1 C6 111.2(4) . . ?
O2 N2 C5 125.0(5) . . ?
O2 N2 C7 122.7(5) . . ?
C5 N2 C7 112.1(4) . . ?
O3 N3 C16 124.2(4) . . ?
O3 N3 C18 122.6(4) . . ?
C16 N3 C18 111.4(4) . . ?
O4 N4 C16 124.9(5) . . ?
O4 N4 C17 122.2(4) . . ?
C16 N4 C17 112.6(4) . . ?
C2 C1 S1 116.0(6) . . ?
C2 C1 H1 122.0 . . ?
S1 C1 H1 122.0 . . ?
C1 C2 C3 118.6(8) . . ?
C1 C2 H2 120.7 . . ?
C3 C2 H2 120.7 . . ?
C2 C3 C4 98.3(6) . . ?
C2 C3 H3 130.9 . . ?
C4 C3 H3 130.9 . . ?
C5 C4 C3 124.4(5) . . ?
C5 C4 S1 120.2(5) . . ?
C3 C4 S1 115.4(4) . . ?
N1 C5 N2 108.3(5) . . ?
N1 C5 C4 127.2(5) . . ?
N2 C5 C4 124.5(5) . . ?
N1 C6 C8 110.4(4) . . ?
N1 C6 C9 105.7(4) . . ?
C8 C6 C9 109.4(5) . . ?
N1 C6 C7 101.0(4) . . ?
C8 C6 C7 114.9(5) . . ?
C9 C6 C7 114.8(5) . . ?
N2 C7 C11 109.4(5) . . ?
N2 C7 C6 100.4(4) . . ?
C11 C7 C6 115.4(6) . . ?
N2 C7 C10 105.8(6) . . ?
C11 C7 C10 111.3(6) . . ?
C6 C7 C10 113.4(5) . . ?
C6 C8 H8A 109.5 . . ?
C6 C8 H8B 109.5 . . ?
H8A C8 H8B 109.5 . . ?
C6 C8 H8C 109.5 . . ?
H8A C8 H8C 109.5 . . ?
H8B C8 H8C 109.5 . . ?
C6 C9 H9A 109.5 . . ?
C6 C9 H9B 109.5 . . ?
H9A C9 H9B 109.5 . . ?
C6 C9 H9C 109.5 . . ?
H9A C9 H9C 109.5 . . ?
H9B C9 H9C 109.5 . . ?
C7 C10 H10A 109.5 . . ?
C7 C10 H10B 109.5 . . ?
H10A C10 H10B 109.5 . . ?
C7 C10 H10C 109.5 . . ?
H10A C10 H10C 109.5 . . ?
H10B C10 H10C 109.5 . . ?
C7 C11 H11A 109.5 . . ?
C7 C11 H11B 109.5 . . ?
H11A C11 H11B 109.5 . . ?
C7 C11 H11C 109.5 . . ?
H11A C11 H11C 109.5 . . ?
H11B C11 H11C 109.5 . . ?
C13 C12 S2 116.6(5) . . ?
C13 C12 H12 121.7 . . ?
S2 C12 H12 121.7 . . ?
C12 C13 C14 119.0(6) . . ?
C12 C13 H13 120.5 . . ?
C14 C13 H13 120.5 . . ?
C13 C14 C15 95.5(4) . . ?
C13 C14 H14 132.3 . . ?
C15 C14 H14 132.3 . . ?
C16 C15 C14 123.4(4) . . ?
C16 C15 S2 121.2(4) . . ?
C14 C15 S2 115.2(3) . . ?
N3 C16 N4 108.0(4) . . ?
N3 C16 C15 127.8(4) . . ?
N4 C16 C15 124.1(4) . . ?
N4 C17 C20 109.6(5) . . ?
N4 C17 C19 105.7(5) . . ?
C20 C17 C19 110.8(6) . . ?
N4 C17 C18 100.1(4) . . ?
C20 C17 C18 115.5(5) . . ?
C19 C17 C18 114.1(5) . . ?
N3 C18 C22 105.4(5) . . ?
N3 C18 C21 111.5(4) . . ?
C22 C18 C21 111.4(5) . . ?
N3 C18 C17 100.0(4) . . ?
C22 C18 C17 113.3(5) . . ?
C21 C18 C17 114.4(5) . . ?
C17 C19 H19A 109.5 . . ?
C17 C19 H19B 109.5 . . ?
H19A C19 H19B 109.5 . . ?
C17 C19 H19C 109.5 . . ?
H19A C19 H19C 109.5 . . ?
H19B C19 H19C 109.5 . . ?
C17 C20 H20A 109.5 . . ?
C17 C20 H20B 109.5 . . ?
H20A C20 H20B 109.5 . . ?
C17 C20 H20C 109.5 . . ?
H20A C20 H20C 109.5 . . ?
H20B C20 H20C 109.5 . . ?
C18 C21 H21A 109.5 . . ?
C18 C21 H21B 109.5 . . ?
H21A C21 H21B 109.5 . . ?
C18 C21 H21C 109.5 . . ?
H21A C21 H21C 109.5 . . ?
H21B C21 H21C 109.5 . . ?
C18 C22 H22A 109.5 . . ?
C18 C22 H22B 109.5 . . ?
H22A C22 H22B 109.5 . . ?
C18 C22 H22C 109.5 . . ?
H22A C22 H22C 109.5 . . ?
H22B C22 H22C 109.5 . . ?
F1 C23 F2' 126.9(10) . . ?
F1 C23 F3' 53.3(7) . . ?
F2' C23 F3' 108.1(7) . . ?
F1 C23 F2 109.6(6) . . ?
F2' C23 F2 37.8(7) . . ?
F3' C23 F2 128.8(9) . . ?
F1 C23 F1' 51.9(6) . . ?
F2' C23 F1' 105.5(7) . . ?
F3' C23 F1' 104.2(7) . . ?
F2 C23 F1' 69.8(7) . . ?
F1 C23 F3 103.1(5) . . ?
F2' C23 F3 67.5(7) . . ?
F3' C23 F3 51.5(7) . . ?
F2 C23 F3 103.9(6) . . ?
F1' C23 F3 144.8(8) . . ?
F1 C23 C24 115.8(5) . . ?
F2' C23 C24 116.5(9) . . ?
F3' C23 C24 116.5(9) . . ?
F2 C23 C24 114.0(5) . . ?
F1' C23 C24 104.6(7) . . ?
F3 C23 C24 109.3(6) . . ?
O5 C24 C25 128.4(5) . . ?
O5 C24 C23 114.4(5) . . ?
C25 C24 C23 117.2(5) . . ?
C26 C25 C24 122.0(5) . . ?
C26 C25 H25 119.0 . . ?
C24 C25 H25 119.0 . . ?
O6 C26 C25 129.0(5) . . ?
O6 C26 C27 112.5(4) . . ?
C25 C26 C27 118.5(4) . . ?
F6' C27 F5' 108.6(7) . . ?
F6' C27 F6 21.4(9) . . ?
F5' C27 F6 87.6(9) . . ?
F6' C27 F4' 108.2(7) . . ?
F5' C27 F4' 107.8(7) . . ?
F6 C27 F4' 120.2(15) . . ?
F6' C27 F4 92.6(12) . . ?
F5' C27 F4 120.1(12) . . ?
F6 C27 F4 107.2(6) . . ?
F4' C27 F4 16.7(11) . . ?
F6' C27 F5 127.4(10) . . ?
F5' C27 F5 20.5(8) . . ?
F6 C27 F5 107.1(6) . . ?
F4' C27 F5 92.0(10) . . ?
F4 C27 F5 106.8(6) . . ?
F6' C27 C26 106.6(11) . . ?
F5' C27 C26 112.7(10) . . ?
F6 C27 C26 112.9(7) . . ?
F4' C27 C26 112.8(12) . . ?
F4 C27 C26 113.3(8) . . ?
F5 C27 C26 109.1(6) . . ?
F9' C28 F8' 109.7(7) . . ?
F9' C28 F7 80.3(8) . . ?
F8' C28 F7 116.3(13) . . ?
F9' C28 F8 30.1(6) . . ?
F8' C28 F8 85.4(7) . . ?
F7 C28 F8 107.1(6) . . ?
F9' C28 F9 128.1(8) . . ?
F8' C28 F9 21.1(7) . . ?
F7 C28 F9 106.1(5) . . ?
F8 C28 F9 106.2(5) . . ?
F9' C28 F7' 106.1(7) . . ?
F8' C28 F7' 106.2(8) . . ?
F7 C28 F7' 25.8(8) . . ?
F8 C28 F7' 131.8(10) . . ?
F9 C28 F7' 89.7(10) . . ?
F9' C28 C29 111.0(8) . . ?
F8' C28 C29 119.2(11) . . ?
F7 C28 C29 113.6(6) . . ?
F8 C28 C29 110.8(5) . . ?
F9 C28 C29 112.6(6) . . ?
F7' C28 C29 103.7(10) . . ?
O7 C29 C30 128.7(5) . . ?
O7 C29 C28 112.8(5) . . ?
C30 C29 C28 118.5(5) . . ?
C29 C30 C31 121.9(5) . . ?
C29 C30 H30 119.0 . . ?
C31 C30 H30 119.0 . . ?
O8 C31 C30 128.4(5) . . ?
O8 C31 C32 113.6(5) . . ?
C30 C31 C32 118.0(5) . . ?
F12 C32 F11 109.4(5) . . ?
F12 C32 F12' 70.5(8) . . ?
F11 C32 F12' 124.8(10) . . ?
F12 C32 F10' 123.0(11) . . ?
F11 C32 F10' 25.0(8) . . ?
F12' C32 F10' 106.7(8) . . ?
F12 C32 F10 104.9(5) . . ?
F11 C32 F10 105.9(5) . . ?
F12' C32 F10 35.3(8) . . ?
F10' C32 F10 81.7(8) . . ?
F12 C32 F11' 36.1(7) . . ?
F11 C32 F11' 82.3(8) . . ?
F12' C32 F11' 105.6(7) . . ?
F10' C32 F11' 104.4(7) . . ?
F10 C32 F11' 137.1(9) . . ?
F12 C32 C31 112.8(5) . . ?
F11 C32 C31 113.4(5) . . ?
F12' C32 C31 116.7(9) . . ?
F10' C32 C31 117.6(11) . . ?
F10 C32 C31 109.8(5) . . ?
F11' C32 C31 104.5(8) . . ?

loop_
_geom_bond_atom_site_label_1
_geom_bond_atom_site_label_2
_geom_bond_distance
_geom_bond_site_symmetry_2
_geom_bond_publ_flag
F1 C23 1.298(6) . ?
F2 C23 1.313(7) . ?
F3 C23 1.350(7) . ?
F4 C27 1.342(7) . ?
F5 C27 1.343(6) . ?
F6 C27 1.336(7) . ?
F7 C28 1.330(7) . ?
F8 C28 1.336(6) . ?
F9 C28 1.339(6) . ?
F10 C32 1.343(6) . ?
F11 C32 1.319(6) . ?
F12 C32 1.319(6) . ?
F1' C23 1.343(8) . ?
F2' C23 1.299(8) . ?
F3' C23 1.308(8) . ?
F4' C27 1.337(8) . ?
F5' C27 1.332(8) . ?
F6' C27 1.329(7) . ?
F7' C28 1.348(8) . ?
F8' C28 1.318(8) . ?
F9' C28 1.317(7) . ?
F10' C32 1.331(8) . ?
F11' C32 1.349(8) . ?
F12' C32 1.320(8) . ?
Ni1 O6 2.007(3) . ?
Ni1 O7 2.011(3) . ?
Ni1 O5 2.021(3) . ?
Ni1 O8 2.023(3) . ?
Ni1 O3 2.099(3) . ?
Ni1 O1 2.105(3) . ?
S1 C1 1.623(11) . ?
S1 C4 1.715(6) . ?
S2 C12 1.608(8) . ?
S2 C15 1.670(6) . ?
O1 N1 1.284(5) . ?
O2 N2 1.267(6) . ?
O3 N3 1.295(5) . ?
O4 N4 1.285(6) . ?
O5 C24 1.242(6) . ?
O6 C26 1.248(6) . ?
O7 C29 1.250(6) . ?
O8 C31 1.242(6) . ?
N1 C5 1.337(6) . ?
N1 C6 1.508(6) . ?
N2 C5 1.358(7) . ?
N2 C7 1.494(8) . ?
N3 C16 1.332(6) . ?
N3 C18 1.512(6) . ?
N4 C16 1.360(6) . ?
N4 C17 1.480(7) . ?
C1 C2 1.318(14) . ?
C1 H1 0.9300 . ?
C2 C3 1.512(10) . ?
C2 H2 0.9300 . ?
C3 C4 1.542(9) . ?
C3 H3 0.9300 . ?
C4 C5 1.442(8) . ?
C6 C8 1.525(7) . ?
C6 C9 1.525(8) . ?
C6 C7 1.535(8) . ?
C7 C11 1.519(9) . ?
C7 C10 1.546(10) . ?
C8 H8A 0.9600 . ?
C8 H8B 0.9600 . ?
C8 H8C 0.9600 . ?
C9 H9A 0.9600 . ?
C9 H9B 0.9600 . ?
C9 H9C 0.9600 . ?
C10 H10A 0.9600 . ?
C10 H10B 0.9600 . ?
C10 H10C 0.9600 . ?
C11 H11A 0.9600 . ?
C11 H11B 0.9600 . ?
C11 H11C 0.9600 . ?
C12 C13 1.334(11) . ?
C12 H12 0.9300 . ?
C13 C14 1.538(8) . ?
C13 H13 0.9300 . ?
C14 C15 1.649(6) . ?
C14 H14 0.9300 . ?
C15 C16 1.430(7) . ?
C17 C20 1.515(8) . ?
C17 C19 1.527(9) . ?
C17 C18 1.551(8) . ?
C18 C22 1.525(8) . ?
C18 C21 1.526(8) . ?
C19 H19A 0.9600 . ?
C19 H19B 0.9600 . ?
C19 H19C 0.9600 . ?
C20 H20A 0.9600 . ?
C20 H20B 0.9600 . ?
C20 H20C 0.9600 . ?
C21 H21A 0.9600 . ?
C21 H21B 0.9600 . ?
C21 H21C 0.9600 . ?
C22 H22A 0.9600 . ?
C22 H22B 0.9600 . ?
C22 H22C 0.9600 . ?
C23 C24 1.519(8) . ?
C24 C25 1.381(8) . ?
C25 C26 1.375(8) . ?
C25 H25 0.9300 . ?
C26 C27 1.545(8) . ?
C28 C29 1.532(8) . ?
C29 C30 1.378(8) . ?
C30 C31 1.397(8) . ?
C30 H30 0.9300 . ?
C31 C32 1.521(8) . ?

loop_
_geom_torsion_atom_site_label_1
_geom_torsion_atom_site_label_2
_geom_torsion_atom_site_label_3
_geom_torsion_atom_site_label_4
_geom_torsion
_geom_torsion_site_symmetry_1
_geom_torsion_site_symmetry_2
_geom_torsion_site_symmetry_3
_geom_torsion_site_symmetry_4
_geom_torsion_publ_flag
O6 Ni1 O1 N1 -24.4(4) . . . . ?
O7 Ni1 O1 N1 156.9(4) . . . . ?
O5 Ni1 O1 N1 65.2(4) . . . . ?
O8 Ni1 O1 N1 -113.2(4) . . . . ?
O3 Ni1 O1 N1 132(3) . . . . ?
O6 Ni1 O3 N3 -160.5(4) . . . . ?
O7 Ni1 O3 N3 18.2(4) . . . . ?
O5 Ni1 O3 N3 109.8(4) . . . . ?
O8 Ni1 O3 N3 -71.7(4) . . . . ?
O1 Ni1 O3 N3 43(3) . . . . ?
O6 Ni1 O5 C24 -16.0(4) . . . . ?
O7 Ni1 O5 C24 163.4(4) . . . . ?
O8 Ni1 O5 C24 -70(4) . . . . ?
O3 Ni1 O5 C24 68.5(4) . . . . ?
O1 Ni1 O5 C24 -113.9(4) . . . . ?
O7 Ni1 O6 C26 -137(6) . . . . ?
O5 Ni1 O6 C26 18.2(4) . . . . ?
O8 Ni1 O6 C26 -163.6(4) . . . . ?
O3 Ni1 O6 C26 -68.8(4) . . . . ?
O1 Ni1 O6 C26 110.2(4) . . . . ?
O6 Ni1 O7 C29 -47(6) . . . . ?
O5 Ni1 O7 C29 157.9(4) . . . . ?
O8 Ni1 O7 C29 -20.3(4) . . . . ?
O3 Ni1 O7 C29 -114.9(4) . . . . ?
O1 Ni1 O7 C29 66.2(4) . . . . ?
O6 Ni1 O8 C31 -162.0(4) . . . . ?
O7 Ni1 O8 C31 18.6(4) . . . . ?
O5 Ni1 O8 C31 -108(4) . . . . ?
O3 Ni1 O8 C31 113.6(4) . . . . ?
O1 Ni1 O8 C31 -64.1(4) . . . . ?
Ni1 O1 N1 C5 -96.3(5) . . . . ?
Ni1 O1 N1 C6 100.7(5) . . . . ?
Ni1 O3 N3 C16 97.5(5) . . . . ?
Ni1 O3 N3 C18 -99.4(5) . . . . ?
C4 S1 C1 C2 -0.9(9) . . . . ?
S1 C1 C2 C3 -1.1(13) . . . . ?
C1 C2 C3 C4 2.7(10) . . . . ?
C2 C3 C4 C5 178.9(6) . . . . ?
C2 C3 C4 S1 -3.2(6) . . . . ?
C1 S1 C4 C5 -179.4(6) . . . . ?
C1 S1 C4 C3 2.6(5) . . . . ?
O1 N1 C5 N2 -176.6(5) . . . . ?
C6 N1 C5 N2 -12.0(6) . . . . ?
O1 N1 C5 C4 1.0(9) . . . . ?
C6 N1 C5 C4 165.6(5) . . . . ?
O2 N2 C5 N1 179.3(6) . . . . ?
C7 N2 C5 N1 -6.2(7) . . . . ?
O2 N2 C5 C4 1.6(10) . . . . ?
C7 N2 C5 C4 176.1(6) . . . . ?
C3 C4 C5 N1 -16.3(9) . . . . ?
S1 C4 C5 N1 165.8(5) . . . . ?
C3 C4 C5 N2 161.0(6) . . . . ?
S1 C4 C5 N2 -16.9(8) . . . . ?
O1 N1 C6 C8 -48.9(6) . . . . ?
C5 N1 C6 C8 146.0(5) . . . . ?
O1 N1 C6 C9 69.2(6) . . . . ?
C5 N1 C6 C9 -95.8(5) . . . . ?
O1 N1 C6 C7 -170.9(4) . . . . ?
C5 N1 C6 C7 24.1(5) . . . . ?
O2 N2 C7 C11 -43.1(9) . . . . ?
C5 N2 C7 C11 142.3(6) . . . . ?
O2 N2 C7 C6 -164.8(6) . . . . ?
C5 N2 C7 C6 20.5(6) . . . . ?
O2 N2 C7 C10 77.0(8) . . . . ?
C5 N2 C7 C10 -97.7(6) . . . . ?
N1 C6 C7 N2 -24.6(5) . . . . ?
C8 C6 C7 N2 -143.3(5) . . . . ?
C9 C6 C7 N2 88.5(6) . . . . ?
N1 C6 C7 C11 -142.0(5) . . . . ?
C8 C6 C7 C11 99.2(7) . . . . ?
C9 C6 C7 C11 -28.9(8) . . . . ?
N1 C6 C7 C10 87.9(6) . . . . ?
C8 C6 C7 C10 -30.9(7) . . . . ?
C9 C6 C7 C10 -159.0(6) . . . . ?
C15 S2 C12 C13 2.8(7) . . . . ?
S2 C12 C13 C14 -2.1(9) . . . . ?
C12 C13 C14 C15 0.1(7) . . . . ?
C13 C14 C15 C16 176.1(5) . . . . ?
C13 C14 C15 S2 1.9(5) . . . . ?
C12 S2 C15 C16 -177.1(5) . . . . ?
C12 S2 C15 C14 -2.8(4) . . . . ?
O3 N3 C16 N4 177.5(4) . . . . ?
C18 N3 C16 N4 12.7(6) . . . . ?
O3 N3 C16 C15 1.4(8) . . . . ?
C18 N3 C16 C15 -163.4(5) . . . . ?
O4 N4 C16 N3 -179.9(5) . . . . ?
C17 N4 C16 N3 6.9(6) . . . . ?
O4 N4 C16 C15 -3.6(8) . . . . ?
C17 N4 C16 C15 -176.9(5) . . . . ?
C14 C15 C16 N3 14.1(8) . . . . ?
S2 C15 C16 N3 -172.0(4) . . . . ?
C14 C15 C16 N4 -161.5(4) . . . . ?
S2 C15 C16 N4 12.5(7) . . . . ?
O4 N4 C17 C20 42.7(7) . . . . ?
C16 N4 C17 C20 -143.8(5) . . . . ?
O4 N4 C17 C19 -76.7(6) . . . . ?
C16 N4 C17 C19 96.8(5) . . . . ?
O4 N4 C17 C18 164.5(5) . . . . ?
C16 N4 C17 C18 -22.0(6) . . . . ?
O3 N3 C18 C22 -72.7(6) . . . . ?
C16 N3 C18 C22 92.3(5) . . . . ?
O3 N3 C18 C21 48.2(7) . . . . ?
C16 N3 C18 C21 -146.8(5) . . . . ?
O3 N3 C18 C17 169.6(4) . . . . ?
C16 N3 C18 C17 -25.4(5) . . . . ?
N4 C17 C18 N3 26.0(5) . . . . ?
C20 C17 C18 N3 143.5(5) . . . . ?
C19 C17 C18 N3 -86.4(6) . . . . ?
N4 C17 C18 C22 -85.6(5) . . . . ?
C20 C17 C18 C22 31.8(7) . . . . ?
C19 C17 C18 C22 162.0(5) . . . . ?
N4 C17 C18 C21 145.2(5) . . . . ?
C20 C17 C18 C21 -97.3(7) . . . . ?
C19 C17 C18 C21 32.9(7) . . . . ?
Ni1 O5 C24 C25 8.5(8) . . . . ?
Ni1 O5 C24 C23 -170.8(3) . . . . ?
F1 C23 C24 O5 143.2(6) . . . . ?
F2' C23 C24 O5 -27.2(10) . . . . ?
F3' C23 C24 O5 -156.8(9) . . . . ?
F2 C23 C24 O5 14.7(8) . . . . ?
F1' C23 C24 O5 88.8(8) . . . . ?
F3 C23 C24 O5 -101.0(6) . . . . ?
F1 C23 C24 C25 -36.2(8) . . . . ?
F2' C23 C24 C25 153.4(9) . . . . ?
F3' C23 C24 C25 23.8(10) . . . . ?
F2 C23 C24 C25 -164.7(6) . . . . ?
F1' C23 C24 C25 -90.6(8) . . . . ?
F3 C23 C24 C25 79.6(7) . . . . ?
O5 C24 C25 C26 3.9(10) . . . . ?
C23 C24 C25 C26 -176.8(5) . . . . ?
Ni1 O6 C26 C25 -13.6(8) . . . . ?
Ni1 O6 C26 C27 168.6(3) . . . . ?
C24 C25 C26 O6 -1.0(9) . . . . ?
C24 C25 C26 C27 176.7(5) . . . . ?
O6 C26 C27 F6' -63.0(11) . . . . ?
C25 C26 C27 F6' 119.0(11) . . . . ?
O6 C26 C27 F5' 56.1(11) . . . . ?
C25 C26 C27 F5' -122.0(11) . . . . ?
O6 C26 C27 F6 -41.2(9) . . . . ?
C25 C26 C27 F6 140.7(9) . . . . ?
O6 C26 C27 F4' 178.4(11) . . . . ?
C25 C26 C27 F4' 0.4(12) . . . . ?
O6 C26 C27 F4 -163.4(8) . . . . ?
C25 C26 C27 F4 18.5(9) . . . . ?
O6 C26 C27 F5 77.7(9) . . . . ?
C25 C26 C27 F5 -100.3(9) . . . . ?
Ni1 O7 C29 C30 16.3(8) . . . . ?
Ni1 O7 C29 C28 -162.3(3) . . . . ?
F9' C28 C29 O7 -29.8(11) . . . . ?
F8' C28 C29 O7 -158.6(12) . . . . ?
F7 C28 C29 O7 58.5(8) . . . . ?
F8 C28 C29 O7 -62.0(9) . . . . ?
F9 C28 C29 O7 179.1(6) . . . . ?
F7' C28 C29 O7 83.7(11) . . . . ?
F9' C28 C29 C30 151.5(11) . . . . ?
F8' C28 C29 C30 22.7(13) . . . . ?
F7 C28 C29 C30 -120.2(8) . . . . ?
F8 C28 C29 C30 119.2(9) . . . . ?
F9 C28 C29 C30 0.4(8) . . . . ?
F7' C28 C29 C30 -95.0(12) . . . . ?
O7 C29 C30 C31 -2.1(9) . . . . ?
C28 C29 C30 C31 176.4(5) . . . . ?
Ni1 O8 C31 C30 -12.6(8) . . . . ?
Ni1 O8 C31 C32 166.2(3) . . . . ?
C29 C30 C31 O8 0.1(9) . . . . ?
C29 C30 C31 C32 -178.6(5) . . . . ?
O8 C31 C32 F12 -52.6(8) . . . . ?
C30 C31 C32 F12 126.3(7) . . . . ?
O8 C31 C32 F11 -177.7(5) . . . . ?
C30 C31 C32 F11 1.2(8) . . . . ?
O8 C31 C32 F12' 26.3(12) . . . . ?
C30 C31 C32 F12' -154.8(12) . . . . ?
O8 C31 C32 F10' 155.0(11) . . . . ?
C30 C31 C32 F10' -26.2(12) . . . . ?
O8 C31 C32 F10 64.1(7) . . . . ?
C30 C31 C32 F10 -117.0(6) . . . . ?
O8 C31 C32 F11' -89.9(10) . . . . ?
C30 C31 C32 F11' 89.0(10) . . . . ?
